data_1514177
loop_
_publ_author_name
'Li, Hanxiang'
'Jiang, Jieyi'
'Liu, Zhaoming'
'Lin, Shaoe'
'Xia, Guoping'
'Xia, Xuekui'
'Ding, Bo'
'He, Lei'
'Lu, Yongjun'
'She, Zhigang'

_publ_section_title
;
 Peniphenones A-D from the Mangrove Fungus Penicillium dipodomyicola
 HN4-3A as Inhibitors of Mycobacterium tuberculosis Phosphatase MptpB.
;
_journal_issue 4
_journal_name_full 'Journal of natural products'
_journal_page_first 800
_journal_page_last 806
_journal_paper_doi 10.1021/np400880w
_journal_volume 77
_journal_year 2014
_chemical_absolute_configuration ad
_chemical_formula_sum 'C15 H16 O6'
_chemical_formula_weight 292.28
_chemical_name_systematic
; 
 ? 
;
_space_group_IT_number 19
_symmetry_cell_setting orthorhombic
_symmetry_space_group_name_Hall 'P 2ac 2ab'
_symmetry_space_group_name_H-M 'P 21 21 21'
_atom_sites_solution_hydrogens geom
_atom_sites_solution_primary direct
_atom_sites_solution_secondary difmap
_audit_creation_method SHELXL-97
_cell_angle_alpha 90.00
_cell_angle_beta 90.00
_cell_angle_gamma 90.00
_cell_formula_units_Z 4
_cell_length_a 4.52790(10)
_cell_length_b 15.4658(3)
_cell_length_c 19.9377(3)
_cell_measurement_temperature 293(2)
_cell_volume 1396.19(5)
_computing_cell_refinement 'Bruker FRAMBO'
_computing_data_collection 'Bruker FRAMBO'
_computing_data_reduction 'Bruker SAINT'
_computing_molecular_graphics 'Bruker SHELXTL'
_computing_publication_material 'Bruker SHELXTL'
_computing_structure_refinement 'SHELXL-97 (Sheldrick, 1997)'
_computing_structure_solution 'SHELXS-97 (Sheldrick, 1990)'
_diffrn_ambient_temperature 293(2)
_diffrn_measured_fraction_theta_full 0.996
_diffrn_measured_fraction_theta_max 0.996
_diffrn_measurement_device_type 'multiwire proportional'
_diffrn_measurement_method 'phi and omega scans'
_diffrn_radiation_monochromator graphite
_diffrn_radiation_source 'fine-focus sealed tube'
_diffrn_radiation_type CuK\a
_diffrn_radiation_wavelength 1.54178
_diffrn_reflns_av_R_equivalents 0.0364
_diffrn_reflns_av_sigmaI/netI 0.0178
_diffrn_reflns_limit_h_max 5
_diffrn_reflns_limit_h_min -5
_diffrn_reflns_limit_k_max 17
_diffrn_reflns_limit_k_min -17
_diffrn_reflns_limit_l_max 22
_diffrn_reflns_limit_l_min -22
_diffrn_reflns_number 17232
_diffrn_reflns_theta_full 62.71
_diffrn_reflns_theta_max 62.71
_diffrn_reflns_theta_min 3.62
_exptl_absorpt_coefficient_mu 0.912
_exptl_absorpt_correction_type none
_exptl_crystal_density_diffrn 1.390
_exptl_crystal_density_method 'not measured'
_exptl_crystal_F_000 616
_exptl_crystal_size_max 0.43
_exptl_crystal_size_mid 0.32
_exptl_crystal_size_min 0.24
_refine_diff_density_max 0.097
_refine_diff_density_min -0.158
_refine_diff_density_rms 0.030
_refine_ls_abs_structure_details 'Flack H D (1983), Acta Cryst. A39, 876-881'
_refine_ls_abs_structure_Flack -0.02(16)
_refine_ls_extinction_method none
_refine_ls_goodness_of_fit_ref 1.075
_refine_ls_hydrogen_treatment mixed
_refine_ls_matrix_type full
_refine_ls_number_parameters 190
_refine_ls_number_reflns 2233
_refine_ls_number_restraints 0
_refine_ls_restrained_S_all 1.075
_refine_ls_R_factor_all 0.0278
_refine_ls_R_factor_gt 0.0255
_refine_ls_shift/su_max 0.000
_refine_ls_shift/su_mean 0.000
_refine_ls_structure_factor_coef Fsqd
_refine_ls_weighting_details 'calc w=1/[\s^2^(Fo^2^)+(0.0532P)^2^+0.0000P] where P=(Fo^2^+2Fc^2^)/3'
_refine_ls_weighting_scheme calc
_refine_ls_wR_factor_gt 0.0714
_refine_ls_wR_factor_ref 0.0730
_reflns_number_gt 2079
_reflns_number_total 2233
_reflns_threshold_expression >2sigma(I)
_cod_data_source_file np400880w_si_005.cif
_cod_data_source_block peniphenone_D
_cod_depositor_comments
;
The following automatic conversions were performed:

'_symmetry_cell_setting' value 'Orthorhombic' changed to
'orthorhombic' according to
/usr/data/users/saulius/automatic-downloads/rss-feeds/ACS/lib/dictionaries/cif_core.dic
dictionary named 'cif_core.dic' version 2.4.2 from 2011-04-26.

Automatic conversion script
Id: cif_fix_values 2281 2013-09-26 08:29:07Z andrius 

 Adding full bibliography for 1514176--1514179.cif.
;
_cod_original_sg_symbol_H-M P2(1)2(1)2(1)
_cod_database_code 1514177

loop_
_symmetry_equiv_pos_as_xyz
'x, y, z'
'-x+1/2, -y, z+1/2'
'-x, y+1/2, -z+1/2'
'x+1/2, -y+1/2, -z'

loop_
_atom_site_label
_atom_site_type_symbol
_atom_site_fract_x
_atom_site_fract_y
_atom_site_fract_z
_atom_site_U_iso_or_equiv
_atom_site_adp_type
_atom_site_occupancy
_atom_site_symmetry_multiplicity
_atom_site_calc_flag
_atom_site_refinement_flags
O5 O 0.1857(3) 0.51850(6) -0.05387(5) 0.0366(3) Uani 1 1 d .
H5 H 0.2540 0.5676 -0.0549 0.055 Uiso 1 1 calc R
O4 O 0.3285(3) 0.35740(6) 0.06870(5) 0.0378(3) Uani 1 1 d .
O1 O 0.8607(3) 0.56166(7) 0.19963(5) 0.0403(3) Uani 1 1 d .
H1A H 0.7997 0.5167 0.1827 0.061 Uiso 1 1 calc R
O2 O 0.2332(2) 0.70706(6) 0.04677(4) 0.0316(2) Uani 1 1 d .
H2A H 0.1191 0.7482 0.0449 0.047 Uiso 1 1 calc R
C3 C 0.4290(4) 0.75427(9) 0.22178(7) 0.0329(4) Uani 1 1 d .
H3A H 0.3915 0.7947 0.2552 0.039 Uiso 1 1 calc R
C6 C 0.5549(3) 0.63583(9) 0.11983(7) 0.0285(3) Uani 1 1 d .
O3 O 0.6475(3) 0.41393(7) 0.14256(5) 0.0451(3) Uani 1 1 d .
O6 O -0.0443(2) 0.83968(6) 0.09097(5) 0.0356(3) Uani 1 1 d .
C4 C 0.2863(4) 0.76377(9) 0.15942(6) 0.0291(3) Uani 1 1 d .
C12 C 0.7684(4) 0.67680(11) 0.30257(7) 0.0419(4) Uani 1 1 d .
H12A H 0.7067 0.7225 0.3320 0.063 Uiso 1 1 calc R
H12B H 0.9789 0.6789 0.2971 0.063 Uiso 1 1 calc R
H12C H 0.7133 0.6220 0.3215 0.063 Uiso 1 1 calc R
C11 C 0.2888(4) 0.47716(9) -0.00029(6) 0.0299(3) Uani 1 1 d .
C5 C 0.3532(3) 0.70284(9) 0.10847(6) 0.0279(3) Uani 1 1 d .
C1 C 0.6759(3) 0.62753(9) 0.18376(7) 0.0318(3) Uani 1 1 d .
C13 C 0.0836(4) 0.83398(9) 0.14640(7) 0.0318(4) Uani 1 1 d .
C7 C 0.6526(3) 0.57928(9) 0.06208(7) 0.0303(3) Uani 1 1 d .
H7A H 0.6503 0.6140 0.0215 0.036 Uiso 1 1 calc R
H7B H 0.8556 0.5621 0.0700 0.036 Uiso 1 1 calc R
C2 C 0.6213(4) 0.68775(10) 0.23521(7) 0.0329(4) Uani 1 1 d .
C9 C 0.4977(4) 0.42362(9) 0.09221(7) 0.0336(4) Uani 1 1 d .
C8 C 0.4732(3) 0.49887(9) 0.04945(7) 0.0298(3) Uani 1 1 d .
C15 C 0.2834(4) 0.32889(9) -0.05073(7) 0.0393(4) Uani 1 1 d .
H15A H 0.2148 0.2709 -0.0437 0.059 Uiso 1 1 calc R
H15B H 0.4949 0.3290 -0.0539 0.059 Uiso 1 1 calc R
H15C H 0.2007 0.3512 -0.0916 0.059 Uiso 1 1 calc R
C14 C 0.0297(4) 0.90281(10) 0.19793(8) 0.0436(4) Uani 1 1 d .
H14A H -0.1095 0.9440 0.1807 0.065 Uiso 1 1 calc R
H14B H 0.2122 0.9315 0.2081 0.065 Uiso 1 1 calc R
H14C H -0.0480 0.8769 0.2380 0.065 Uiso 1 1 calc R
C10 C 0.1886(4) 0.38489(9) 0.00729(7) 0.0341(4) Uani 1 1 d .
H10A H -0.0266 0.3828 0.0122 0.041 Uiso 1 1 calc R

loop_
_atom_site_aniso_label
_atom_site_aniso_U_11
_atom_site_aniso_U_22
_atom_site_aniso_U_33
_atom_site_aniso_U_23
_atom_site_aniso_U_13
_atom_site_aniso_U_12
O5 0.0474(7) 0.0240(5) 0.0386(5) 0.0037(4) -0.0041(5) -0.0050(5)
O4 0.0541(7) 0.0228(5) 0.0365(5) 0.0029(4) 0.0054(5) 0.0005(5)
O1 0.0496(7) 0.0348(6) 0.0366(5) 0.0014(4) -0.0063(5) 0.0088(5)
O2 0.0425(6) 0.0248(5) 0.0276(5) -0.0009(4) -0.0031(5) 0.0037(5)
C3 0.0421(9) 0.0286(7) 0.0279(7) -0.0031(6) 0.0034(7) -0.0031(7)
C6 0.0368(8) 0.0222(7) 0.0266(7) 0.0015(5) 0.0022(6) -0.0028(6)
O3 0.0666(8) 0.0309(6) 0.0378(6) 0.0037(4) -0.0072(6) 0.0069(6)
O6 0.0495(7) 0.0267(5) 0.0307(5) 0.0002(4) -0.0018(5) 0.0044(5)
C4 0.0384(8) 0.0217(7) 0.0273(7) 0.0004(5) 0.0015(7) -0.0033(6)
C12 0.0486(10) 0.0464(9) 0.0307(8) -0.0005(7) -0.0016(8) 0.0006(8)
C11 0.0349(8) 0.0225(7) 0.0324(7) 0.0004(5) 0.0051(7) 0.0032(6)
C5 0.0356(8) 0.0220(7) 0.0260(7) 0.0014(5) 0.0025(6) -0.0037(6)
C1 0.0340(9) 0.0283(8) 0.0332(7) 0.0048(6) 0.0020(7) -0.0001(7)
C13 0.0405(9) 0.0257(8) 0.0292(8) -0.0001(6) 0.0020(7) -0.0037(7)
C7 0.0361(8) 0.0251(7) 0.0295(7) 0.0011(6) 0.0031(6) 0.0004(6)
C2 0.0390(8) 0.0337(8) 0.0261(7) 0.0020(6) 0.0004(7) -0.0028(7)
C9 0.0463(9) 0.0243(8) 0.0302(7) -0.0002(6) 0.0067(7) 0.0040(7)
C8 0.0370(8) 0.0217(7) 0.0307(7) -0.0007(6) 0.0066(7) 0.0036(6)
C15 0.0492(9) 0.0268(8) 0.0419(8) -0.0032(6) 0.0007(8) -0.0023(7)
C14 0.0605(11) 0.0318(8) 0.0385(8) -0.0095(7) -0.0063(8) 0.0095(9)
C10 0.0369(9) 0.0255(7) 0.0398(8) 0.0026(6) 0.0051(8) -0.0011(7)

loop_
_atom_type_symbol
_atom_type_description
_atom_type_scat_dispersion_real
_atom_type_scat_dispersion_imag
_atom_type_scat_source
C C 0.0181 0.0091 'International Tables Vol C Tables 4.2.6.8 and 6.1.1.4'
H H 0.0000 0.0000 'International Tables Vol C Tables 4.2.6.8 and 6.1.1.4'
O O 0.0492 0.0322 'International Tables Vol C Tables 4.2.6.8 and 6.1.1.4'

loop_
_geom_angle_atom_site_label_1
_geom_angle_atom_site_label_2
_geom_angle_atom_site_label_3
_geom_angle
_geom_angle_site_symmetry_1
C11 O5 H5 109.5 .
C9 O4 C10 108.51(10) .
C1 O1 H1A 109.5 .
C5 O2 H2A 109.5 .
C2 C3 C4 122.73(13) .
C2 C3 H3A 118.6 .
C4 C3 H3A 118.6 .
C1 C6 C5 118.22(13) .
C1 C6 C7 121.88(13) .
C5 C6 C7 119.73(12) .
O6 O6 C13 0(10) 1
C3 C4 C5 117.70(13) .
C3 C4 C13 121.88(12) .
C5 C4 C13 120.40(12) .
C2 C12 H12A 109.5 .
C2 C12 H12B 109.5 .
H12A C12 H12B 109.5 .
C2 C12 H12C 109.5 .
H12A C12 H12C 109.5 .
H12B C12 H12C 109.5 .
O5 C11 C8 133.89(13) .
O5 C11 C10 115.52(13) .
C8 C11 C10 110.57(12) .
O2 C5 C6 116.55(11) .
O2 C5 C4 122.42(13) .
C6 C5 C4 121.02(13) .
O1 C1 C6 121.70(13) .
O1 C1 C2 115.83(12) .
C6 C1 C2 122.45(14) .
O6 C13 O6 0.00(9) 1
O6 C13 C4 120.39(12) 1
O6 C13 C4 120.39(12) .
O6 C13 C14 118.68(14) 1
O6 C13 C14 118.68(14) .
C4 C13 C14 120.90(13) .
C8 C7 C6 116.55(12) .
C8 C7 H7A 108.2 .
C6 C7 H7A 108.2 .
C8 C7 H7B 108.2 .
C6 C7 H7B 108.2 .
H7A C7 H7B 107.3 .
C3 C2 C1 117.70(13) .
C3 C2 C12 122.50(13) .
C1 C2 C12 119.80(13) .
O3 C9 O4 120.20(13) .
O3 C9 C8 128.75(15) .
O4 C9 C8 111.03(13) .
C11 C8 C9 106.41(13) .
C11 C8 C7 131.83(13) .
C9 C8 C7 121.61(13) .
C10 C15 H15A 109.5 .
C10 C15 H15B 109.5 .
H15A C15 H15B 109.5 .
C10 C15 H15C 109.5 .
H15A C15 H15C 109.5 .
H15B C15 H15C 109.5 .
C13 C14 H14A 109.5 .
C13 C14 H14B 109.5 .
H14A C14 H14B 109.5 .
C13 C14 H14C 109.5 .
H14A C14 H14C 109.5 .
H14B C14 H14C 109.5 .
O4 C10 C11 103.43(12) .
O4 C10 C15 110.91(12) .
C11 C10 C15 112.46(12) .
O4 C10 H10A 110.0 .
C11 C10 H10A 110.0 .
C15 C10 H10A 110.0 .

loop_
_geom_bond_atom_site_label_1
_geom_bond_atom_site_label_2
_geom_bond_distance
_geom_bond_site_symmetry_2
O5 C11 1.3296(16) .
O5 H5 0.8200 .
O4 C9 1.3622(18) .
O4 C10 1.4427(17) .
O1 C1 1.3555(18) .
O1 H1A 0.8200 .
O2 C5 1.3463(17) .
O2 H2A 0.8200 .
C3 C2 1.374(2) .
C3 C4 1.409(2) .
C3 H3A 0.9300 .
C6 C1 1.393(2) .
C6 C5 1.400(2) .
C6 C7 1.5120(19) .
O3 C9 1.2206(19) .
O6 O6 0.000(4) 1
O6 C13 1.2507(18) .
C4 C5 1.4182(19) .
C4 C13 1.445(2) .
C12 C2 1.509(2) .
C12 H12A 0.9600 .
C12 H12B 0.9600 .
C12 H12C 0.9600 .
C11 C8 1.339(2) .
C11 C10 1.505(2) .
C1 C2 1.408(2) .
C13 O6 1.2507(18) 1
C13 C14 1.499(2) .
C7 C8 1.507(2) .
C7 H7A 0.9700 .
C7 H7B 0.9700 .
C9 C8 1.447(2) .
C15 C10 1.5074(19) .
C15 H15A 0.9600 .
C15 H15B 0.9600 .
C15 H15C 0.9600 .
C14 H14A 0.9600 .
C14 H14B 0.9600 .
C14 H14C 0.9600 .
C10 H10A 0.9800 .

loop_
_geom_hbond_atom_site_label_D
_geom_hbond_atom_site_label_H
_geom_hbond_atom_site_label_A
_geom_hbond_distance_DH
_geom_hbond_distance_HA
_geom_hbond_distance_DA
_geom_hbond_angle_DHA
_geom_hbond_site_symmetry_A
O2 H2A O6 0.82 1.84 2.5619(13) 145.7 1

loop_
_geom_torsion_atom_site_label_1
_geom_torsion_atom_site_label_2
_geom_torsion_atom_site_label_3
_geom_torsion_atom_site_label_4
_geom_torsion
_geom_torsion_site_symmetry_1
_geom_torsion_site_symmetry_4
C2 C3 C4 C5 -1.8(2) . .
C2 C3 C4 C13 179.67(14) . .
C1 C6 C5 O2 -177.81(12) . .
C7 C6 C5 O2 6.80(19) . .
C1 C6 C5 C4 3.6(2) . .
C7 C6 C5 C4 -171.81(14) . .
C3 C4 C5 O2 -178.74(13) . .
C13 C4 C5 O2 -0.2(2) . .
C3 C4 C5 C6 -0.2(2) . .
C13 C4 C5 C6 178.35(13) . .
C5 C6 C1 O1 176.49(14) . .
C7 C6 C1 O1 -8.2(2) . .
C5 C6 C1 C2 -5.2(2) . .
C7 C6 C1 C2 170.06(14) . .
O6 O6 C13 C4 0.00(6) 1 .
O6 O6 C13 C14 0.00(8) 1 .
C3 C4 C13 O6 -178.54(14) . 1
C5 C4 C13 O6 3.0(2) . 1
C3 C4 C13 O6 -178.54(14) . .
C5 C4 C13 O6 3.0(2) . .
C3 C4 C13 C14 3.5(2) . .
C5 C4 C13 C14 -175.03(15) . .
C1 C6 C7 C8 93.99(17) . .
C5 C6 C7 C8 -90.80(16) . .
C4 C3 C2 C1 0.3(2) . .
C4 C3 C2 C12 -178.65(15) . .
O1 C1 C2 C3 -178.30(13) . .
C6 C1 C2 C3 3.3(2) . .
O1 C1 C2 C12 0.7(2) . .
C6 C1 C2 C12 -177.70(14) . .
C10 O4 C9 O3 -176.98(13) . .
C10 O4 C9 C8 1.74(16) . .
O5 C11 C8 C9 -179.31(16) . .
C10 C11 C8 C9 -1.17(16) . .
O5 C11 C8 C7 -3.9(3) . .
C10 C11 C8 C7 174.24(14) . .
O3 C9 C8 C11 178.25(16) . .
O4 C9 C8 C11 -0.33(17) . .
O3 C9 C8 C7 2.3(2) . .
O4 C9 C8 C7 -176.32(12) . .
C6 C7 C8 C11 110.03(17) . .
C6 C7 C8 C9 -75.14(18) . .
C9 O4 C10 C11 -2.28(15) . .
C9 O4 C10 C15 118.50(13) . .
O5 C11 C10 O4 -179.34(12) . .
C8 C11 C10 O4 2.15(16) . .
O5 C11 C10 C15 60.94(18) . .
C8 C11 C10 C15 -117.57(14) . .
